data_2213606
loop_
_publ_author_name
'Yan, Guo-Bing'
'Zhang, Chu-Niu'
'Yang, Ming-Hua'

_publ_section_title 1,5-Dimethyl-4-[2-(methylsulfanyl)benzylideneamino]-2-phenyl-1<i>H</i>-pyrazol-3(2<i>H</i>)-one
_journal_coeditor_code WW2056
_journal_issue 5
_journal_name_full 'Acta Crystallographica Section E'
_journal_page_first o2663
_journal_page_last o2664
_journal_paper_doi 10.1107/S1600536807007453
_journal_volume 63
_journal_year 2007
_chemical_formula_iupac 'C19 H19 N3 O S'
_chemical_formula_moiety 'C19 H19 N3 O S'
_chemical_formula_sum 'C19 H19 N3 O S'
_chemical_formula_weight 337.43
_chemical_name_systematic
;
1,5-Dimethyl-4-[2-(methylsulfanyl)benzylideneamino]-2-phenyl-1H-
pyrazol-3(2H)-one
;
_space_group_IT_number 19
_symmetry_cell_setting orthorhombic
_symmetry_space_group_name_Hall 'P 2ac 2ab'
_symmetry_space_group_name_H-M 'P 21 21 21'
_atom_sites_solution_hydrogens geom
_atom_sites_solution_primary direct
_atom_sites_solution_secondary difmap
_audit_creation_method SHELXL-97
_cell_angle_alpha 90.00
_cell_angle_beta 90.00
_cell_angle_gamma 90.00
_cell_formula_units_Z 4
_cell_length_a 6.9535(9)
_cell_length_b 12.9078(17)
_cell_length_c 19.800(3)
_cell_measurement_reflns_used 5322
_cell_measurement_temperature 273(2)
_cell_measurement_theta_max 28.21
_cell_measurement_theta_min 2.59
_cell_volume 1777.1(4)
_computing_cell_refinement SAINT
_computing_data_collection 'SMART (Bruker, 1999)'
_computing_data_reduction 'SAINT (Bruker, 1999)'
_computing_molecular_graphics 'SHELXTL (Bruker, 1998)'
_computing_publication_material SHELXTL
_computing_structure_refinement 'SHELXL97 (Sheldrick, 1997)'
_computing_structure_solution 'SHELXS97 (Sheldrick, 1997)'
_diffrn_measured_fraction_theta_full 0.984
_diffrn_measured_fraction_theta_max 0.984
_diffrn_measurement_device_type 'Bruker SMART CCD area-detector'
_diffrn_measurement_method '\f and \w'
_diffrn_radiation_monochromator graphite
_diffrn_radiation_source 'fine-focus sealed tube'
_diffrn_radiation_type MoK\a
_diffrn_radiation_wavelength 0.71073
_diffrn_reflns_av_R_equivalents 0.0197
_diffrn_reflns_av_sigmaI/netI 0.0229
_diffrn_reflns_limit_h_max 9
_diffrn_reflns_limit_h_min -8
_diffrn_reflns_limit_k_max 17
_diffrn_reflns_limit_k_min -16
_diffrn_reflns_limit_l_max 26
_diffrn_reflns_limit_l_min -26
_diffrn_reflns_number 13405
_diffrn_reflns_theta_full 28.25
_diffrn_reflns_theta_max 28.25
_diffrn_reflns_theta_min 1.88
_diffrn_standards_interval_count 0
_diffrn_standards_interval_time 0
_diffrn_standards_number 0
_exptl_absorpt_coefficient_mu 0.192
_exptl_absorpt_correction_T_max 0.9375
_exptl_absorpt_correction_T_min 0.9219
_exptl_absorpt_correction_type multi-scan
_exptl_absorpt_process_details '(SADABS; Sheldrick, 1996)'
_exptl_crystal_colour yellow
_exptl_crystal_density_diffrn 1.261
_exptl_crystal_density_method 'not measured'
_exptl_crystal_description block
_exptl_crystal_F_000 712
_exptl_crystal_size_max 0.43
_exptl_crystal_size_mid 0.35
_exptl_crystal_size_min 0.34
_refine_diff_density_max 0.224
_refine_diff_density_min -0.343
_refine_ls_abs_structure_details 'Flack (1983)'
_refine_ls_abs_structure_Flack -0.02(9)
_refine_ls_extinction_method none
_refine_ls_goodness_of_fit_ref 0.908
_refine_ls_hydrogen_treatment constr
_refine_ls_matrix_type full
_refine_ls_number_parameters 208
_refine_ls_number_reflns 4287
_refine_ls_number_restraints 1
_refine_ls_restrained_S_all 0.908
_refine_ls_R_factor_all 0.0728
_refine_ls_R_factor_gt 0.0404
_refine_ls_shift/su_max 0.050
_refine_ls_shift/su_mean 0.002
_refine_ls_structure_factor_coef Fsqd
_refine_ls_weighting_details 'calc w=1/[\s^2^(Fo^2^)+(0.0600P)^2^] where P=(Fo^2^+2Fc^2^)/3'
_refine_ls_weighting_scheme calc
_refine_ls_wR_factor_gt 0.1060
_refine_ls_wR_factor_ref 0.1112
_reflns_number_gt 2166
_reflns_number_total 4287
_reflns_threshold_expression I>2\s(I)
_cod_data_source_file ww2056.cif
_cod_data_source_block I
_cod_database_code 2213606
_cod_database_fobs_code 2213606

loop_
_symmetry_equiv_pos_as_xyz
'x, y, z'
'-x+1/2, -y, z+1/2'
'-x, y+1/2, -z+1/2'
'x+1/2, -y+1/2, -z'

loop_
_atom_site_type_symbol
_atom_site_label
_atom_site_fract_x
_atom_site_fract_y
_atom_site_fract_z
_atom_site_U_iso_or_equiv
_atom_site_adp_type
_atom_site_calc_flag
_atom_site_refinement_flags
_atom_site_occupancy
C C13 0.881(4) 0.4068(13) 0.6920(11) 0.071(9) Uani d G 1
C C14 1.000(4) 0.4895(18) 0.6756(12) 0.067(9) Uani d G 1
H H14 1.1063 0.4792 0.6477 0.081 Uiso calc R 1
C C15 0.961(4) 0.5877(15) 0.7009(16) 0.104(15) Uani d G 1
H H15 1.0410 0.6431 0.6900 0.125 Uiso calc R 1
C C16 0.803(5) 0.6032(14) 0.7426(15) 0.101(15) Uani d G 1
H H16 0.7768 0.6689 0.7595 0.121 Uiso calc R 1
C C17 0.684(4) 0.5205(19) 0.7590(12) 0.082(11) Uani d G 1
H H17 0.5780 0.5308 0.7869 0.098 Uiso calc R 1
C C18 0.723(3) 0.4223(16) 0.7337(12) 0.078(10) Uani d GD 1
C C1 0.840(7) -0.195(3) 0.438(2) 0.083(11) Uani d D 1
H H1 0.7795 -0.2448 0.4117 0.099 Uiso calc R 1
C C2 0.825(6) -0.198(3) 0.507(2) 0.083(11) Uani d . 1
H H2 0.7522 -0.2495 0.5271 0.100 Uiso calc R 1
C C3 0.918(5) -0.125(3) 0.5461(19) 0.069(9) Uani d . 1
H H3 0.9111 -0.1286 0.5929 0.083 Uiso calc R 1
C C4 1.020(4) -0.046(2) 0.5155(16) 0.056(7) Uani d . 1
C C5 1.035(5) -0.043(2) 0.4460(17) 0.066(8) Uani d . 1
H H5 1.1051 0.0100 0.4254 0.079 Uiso calc R 1
C C6 0.946(6) -0.117(3) 0.408(2) 0.081(10) Uani d . 1
H H6 0.9564 -0.1146 0.3608 0.097 Uiso calc R 1
C C7 1.443(6) 0.015(3) 0.522(2) 0.083(11) Uani d . 1
H H7A 1.5580 0.0546 0.5299 0.125 Uiso calc R 1
H H7B 1.4385 -0.0073 0.4762 0.125 Uiso calc R 1
H H7C 1.4416 -0.0439 0.5517 0.125 Uiso calc R 1
C C8 1.454(7) 0.242(3) 0.562(2) 0.088(12) Uani d . 1
H H8A 1.4337 0.3039 0.5880 0.132 Uiso calc R 1
H H8B 1.4753 0.2600 0.5157 0.132 Uiso calc R 1
H H8C 1.5648 0.2060 0.5792 0.132 Uiso calc R 1
C C9 1.281(5) 0.174(2) 0.5675(16) 0.062(8) Uani d . 1
C C10 1.116(5) 0.192(2) 0.6020(15) 0.060(7) Uani d . 1
C C11 0.995(5) 0.100(2) 0.5961(16) 0.061(8) Uani d . 1
C C12 0.924(5) 0.301(2) 0.6644(17) 0.066(8) Uani d . 1
H H12 0.8398 0.2466 0.6720 0.079 Uiso calc R 1
C C19 0.380(10) 0.367(5) 0.797(3) 0.14(2) Uani d D 1
H H19A 0.4238 0.4110 0.8333 0.208 Uiso calc R 1
H H19B 0.3020 0.3125 0.8155 0.208 Uiso calc R 1
H H19C 0.3051 0.4073 0.7660 0.208 Uiso calc R 1
N N1 1.076(4) 0.287(2) 0.6311(14) 0.067(7) Uani d . 1
N N2 1.105(4) 0.031(2) 0.5579(14) 0.060(6) Uani d . 1
N N3 1.274(4) 0.081(2) 0.5367(14) 0.064(7) Uani d . 1
O O1 0.829(4) 0.081(2) 0.6151(14) 0.077(7) Uani d . 1
S S1 0.576(2) 0.3143(9) 0.7558(7) 0.105(5) Uani d D 1

loop_
_atom_site_aniso_label
_atom_site_aniso_U_11
_atom_site_aniso_U_22
_atom_site_aniso_U_33
_atom_site_aniso_U_12
_atom_site_aniso_U_13
_atom_site_aniso_U_23
C13 0.08(2) 0.07(2) 0.064(18) 0.003(18) -0.003(17) -0.009(16)
C14 0.07(2) 0.056(17) 0.072(17) -0.008(16) 0.011(17) -0.014(14)
C15 0.12(4) 0.08(2) 0.11(3) -0.01(3) 0.01(3) -0.01(2)
C16 0.14(5) 0.07(2) 0.09(3) 0.01(3) -0.01(3) -0.01(2)
C17 0.10(3) 0.08(2) 0.065(18) 0.02(2) 0.00(2) -0.014(17)
C18 0.09(3) 0.08(2) 0.061(17) 0.02(2) -0.004(18) -0.004(17)
C1 0.08(3) 0.08(2) 0.09(3) -0.01(2) 0.00(2) -0.02(2)
C2 0.07(2) 0.07(2) 0.11(3) -0.012(18) 0.02(2) -0.01(2)
C3 0.06(2) 0.069(19) 0.077(19) -0.001(17) 0.015(17) -0.005(15)
C4 0.046(16) 0.052(15) 0.071(17) 0.005(13) 0.004(14) -0.005(13)
C5 0.06(2) 0.061(17) 0.072(18) 0.000(15) 0.003(16) 0.002(14)
C6 0.08(3) 0.09(2) 0.08(2) 0.00(2) -0.01(2) -0.011(19)
C7 0.05(2) 0.09(2) 0.11(3) 0.011(17) 0.01(2) -0.01(2)
C8 0.08(3) 0.09(2) 0.10(3) -0.02(2) 0.01(2) 0.00(2)
C9 0.06(2) 0.067(18) 0.063(17) -0.004(14) 0.002(14) 0.006(15)
C10 0.06(2) 0.054(15) 0.063(16) -0.001(14) -0.004(14) 0.001(13)
C11 0.052(18) 0.067(18) 0.062(16) 0.002(14) 0.004(15) -0.001(14)
C12 0.07(2) 0.061(17) 0.069(18) 0.000(16) -0.005(17) -0.004(14)
C19 0.13(5) 0.14(4) 0.14(5) 0.00(4) 0.05(4) -0.05(4)
N1 0.066(18) 0.064(15) 0.072(15) 0.002(13) -0.001(15) 0.000(13)
N2 0.047(15) 0.064(14) 0.070(14) -0.003(12) 0.010(12) -0.006(12)
N3 0.049(15) 0.070(16) 0.073(16) -0.005(12) 0.008(12) -0.004(13)
O1 0.054(15) 0.084(15) 0.094(16) -0.006(12) 0.019(12) -0.018(14)
S1 0.109(10) 0.088(7) 0.117(9) 0.000(6) 0.047(8) -0.007(6)

loop_
_atom_type_symbol
_atom_type_description
_atom_type_scat_dispersion_real
_atom_type_scat_dispersion_imag
_atom_type_scat_source
C C 0.0033 0.0016 'International Tables Vol C Tables 4.2.6.8 and 6.1.1.4'
H H 0.0000 0.0000 'International Tables Vol C Tables 4.2.6.8 and 6.1.1.4'
N N 0.0061 0.0033 'International Tables Vol C Tables 4.2.6.8 and 6.1.1.4'
O O 0.0106 0.0060 'International Tables Vol C Tables 4.2.6.8 and 6.1.1.4'
S S 0.1246 0.1234 'International Tables Vol C Tables 4.2.6.8 and 6.1.1.4'

loop_
_geom_angle_atom_site_label_1
_geom_angle_atom_site_label_2
_geom_angle_atom_site_label_3
_geom_angle
_geom_angle_publ_flag
C14 C13 C18 120.0 ?
C14 C13 C12 119.6(19) ?
C18 C13 C12 120.4(19) ?
C13 C14 C15 120.0 ?
C13 C14 H14 120.0 ?
C15 C14 H14 120.0 ?
C16 C15 C14 120.0 ?
C16 C15 H15 120.0 ?
C14 C15 H15 120.0 ?
C17 C16 C15 120.0 ?
C17 C16 H16 120.0 ?
C15 C16 H16 120.0 ?
C16 C17 C18 120.0 ?
C16 C17 H17 120.0 ?
C18 C17 H17 120.0 ?
C17 C18 C13 120.0 ?
C17 C18 S1 120.9(13) ?
C13 C18 S1 119.1(13) ?
C2 C1 C6 120(4) ?
C2 C1 H1 120.2 ?
C6 C1 H1 120.2 ?
C1 C2 C3 120(4) ?
C1 C2 H2 119.8 ?
C3 C2 H2 119.8 ?
C4 C3 C2 120(4) ?
C4 C3 H3 120.2 ?
C2 C3 H3 120.2 ?
C3 C4 C5 120(3) ?
C3 C4 N2 118(3) ?
C5 C4 N2 122(3) ?
C6 C5 C4 120(3) ?
C6 C5 H5 120.2 ?
C4 C5 H5 120.2 ?
C5 C6 C1 121(4) ?
C5 C6 H6 119.7 ?
C1 C6 H6 119.7 ?
N3 C7 H7A 109.5 ?
N3 C7 H7B 109.5 ?
H7A C7 H7B 109.5 ?
N3 C7 H7C 109.5 ?
H7A C7 H7C 109.5 ?
H7B C7 H7C 109.5 ?
C9 C8 H8A 109.5 ?
C9 C8 H8B 109.5 ?
H8A C8 H8B 109.5 ?
C9 C8 H8C 109.5 ?
H8A C8 H8C 109.5 ?
H8B C8 H8C 109.5 ?
N3 C9 C10 110(3) ?
N3 C9 C8 122(3) ?
C10 C9 C8 128(3) ?
C9 C10 N1 122(3) ?
C9 C10 C11 108(3) ?
N1 C10 C11 130(3) y
O1 C11 N2 123(3) ?
O1 C11 C10 132(3) ?
N2 C11 C10 104(3) ?
N1 C12 C13 119(3) ?
N1 C12 H12 120.3 ?
C13 C12 H12 120.3 ?
S1 C19 H19A 109.5 ?
S1 C19 H19B 109.5 ?
H19A C19 H19B 109.5 ?
S1 C19 H19C 109.5 ?
H19A C19 H19C 109.5 ?
H19B C19 H19C 109.5 ?
C12 N1 C10 121(3) y
C11 N2 N3 109(2) ?
C11 N2 C4 123(3) ?
N3 N2 C4 119(3) ?
C9 N3 N2 108(3) ?
C9 N3 C7 124(3) ?
N2 N3 C7 118(3) ?
C19 S1 C18 105(2) y

loop_
_geom_bond_atom_site_label_1
_geom_bond_atom_site_label_2
_geom_bond_distance
_geom_bond_publ_flag
C13 C14 1.3900 ?
C13 C18 1.3900 ?
C13 C12 1.50(3) ?
C14 C15 1.3900 ?
C14 H14 0.9300 ?
C15 C16 1.3900 ?
C15 H15 0.9300 ?
C16 C17 1.3900 ?
C16 H16 0.9300 ?
C17 C18 1.3900 ?
C17 H17 0.9300 ?
C18 S1 1.78(2) y
C1 C2 1.36(6) ?
C1 C6 1.39(6) ?
C1 H1 0.9300 ?
C2 C3 1.38(5) ?
C2 H2 0.9300 ?
C3 C4 1.38(5) ?
C3 H3 0.9300 ?
C4 C5 1.38(5) ?
C4 N2 1.43(4) ?
C5 C6 1.37(5) ?
C5 H5 0.9300 ?
C6 H6 0.9300 ?
C7 N3 1.47(5) ?
C7 H7A 0.9600 ?
C7 H7B 0.9600 ?
C7 H7C 0.9600 ?
C8 C9 1.49(5) ?
C8 H8A 0.9600 ?
C8 H8B 0.9600 ?
C8 H8C 0.9600 ?
C9 N3 1.35(4) ?
C9 C10 1.36(5) ?
C10 N1 1.39(4) ?
C10 C11 1.45(4) ?
C11 O1 1.24(4) y
C11 N2 1.40(4) y
C12 N1 1.26(4) y
C12 H12 0.9300 ?
C19 S1 1.73(6) y
C19 H19A 0.9600 ?
C19 H19B 0.9600 ?
C19 H19C 0.9600 ?
N2 N3 1.40(4) y

loop_
_geom_hbond_atom_site_label_D
_geom_hbond_atom_site_label_H
_geom_hbond_atom_site_label_A
_geom_hbond_site_symmetry_A
_geom_hbond_distance_DH
_geom_hbond_distance_HA
_geom_hbond_distance_DA
_geom_hbond_angle_DHA
C12 H12 S1 . 0.93 2.62 3.03(4) 106.9
C12 H12 O1 . 0.93 2.41 3.07(4) 127.8
C7 H7A O1 1_655 0.96 2.55 3.37(5) 142.2
C8 H8C O1 1_655 0.96 2.54 3.49(6) 169.5

loop_
_cod_related_entry_id
_cod_related_entry_database
_cod_related_entry_code
1 ChemSpider 30655236
